data_7007456
loop_
_publ_author_name
'Schiller, Alexander'
'Scopelliti, Rosario'
'Severin, Kay'

_publ_section_title
;
 Enhanced hydrolytic activity of Cu(II) and Zn(II) complexes in highly
 cross-linked polymers.
;
_journal_issue 32
_journal_name_full 'Dalton transactions (Cambridge, England : 2003)'
_journal_page_first 3858
_journal_page_last 3867
_journal_paper_doi 10.1039/b605676h
_journal_year 2006
_chemical_formula_moiety 'C18 H21 Cl N7 Zn, P F6'
_chemical_formula_sum 'C18 H21 Cl F6 N7 P Zn'
_chemical_formula_weight 581.21
_chemical_name_systematic
;
?
;
_space_group_IT_number 15
_symmetry_cell_setting monoclinic
_symmetry_space_group_name_Hall '-I 2ya'
_symmetry_space_group_name_H-M 'I 1 2/a 1'
_atom_sites_solution_hydrogens geom
_atom_sites_solution_primary direct
_atom_sites_solution_secondary difmap
_audit_creation_method SHELXL-97
_cell_angle_alpha 90.00
_cell_angle_beta 108.775(4)
_cell_angle_gamma 90.00
_cell_formula_units_Z 8
_cell_length_a 13.8886(4)
_cell_length_b 24.7471(11)
_cell_length_c 14.5306(8)
_cell_measurement_reflns_used 8621
_cell_measurement_temperature 140(2)
_cell_measurement_theta_max 29.19725
_cell_measurement_theta_min 2.4584
_cell_volume 4728.5(4)
_computing_cell_refinement 'Oxford Diffraction, CrysAlis RED'
_computing_data_collection 'Oxford Diffraction, CrysAlis CCD'
_computing_data_reduction 'Oxford Diffraction, CrysAlis RED'
_computing_molecular_graphics 'Bruker SHELXTL'
_computing_publication_material 'Bruker SHELXTL'
_computing_structure_refinement 'SHELXL-97 (Sheldrick, 1997)'
_computing_structure_solution 'SHELXS-97 (Sheldrick, 1990)'
_diffrn_ambient_temperature 140(2)
_diffrn_measured_fraction_theta_full 0.902
_diffrn_measured_fraction_theta_max 0.902
_diffrn_measurement_device_type 'Oxford Diffraction KM4/Sapphire CCD'
_diffrn_measurement_method 'phi and omega scans'
_diffrn_radiation_monochromator graphite
_diffrn_radiation_source 'fine-focus sealed tube'
_diffrn_radiation_type MoK\a
_diffrn_radiation_wavelength 0.71073
_diffrn_reflns_av_R_equivalents 0.0243
_diffrn_reflns_av_sigmaI/netI 0.0220
_diffrn_reflns_limit_h_max 14
_diffrn_reflns_limit_h_min -14
_diffrn_reflns_limit_k_max 29
_diffrn_reflns_limit_k_min -29
_diffrn_reflns_limit_l_max 16
_diffrn_reflns_limit_l_min -16
_diffrn_reflns_number 13843
_diffrn_reflns_theta_full 25.02
_diffrn_reflns_theta_max 25.02
_diffrn_reflns_theta_min 2.98
_exptl_absorpt_coefficient_mu 1.288
_exptl_absorpt_correction_T_max 0.8662
_exptl_absorpt_correction_T_min 0.7120
_exptl_absorpt_correction_type multi-scan
_exptl_absorpt_process_details
;
[c.f. r.h. blessing, acta cryst. (1995), a51, 33-38]
;
_exptl_crystal_colour colourless
_exptl_crystal_density_diffrn 1.633
_exptl_crystal_density_method 'not measured'
_exptl_crystal_description prismatic
_exptl_crystal_F_000 2352
_exptl_crystal_size_max 0.25
_exptl_crystal_size_mid 0.15
_exptl_crystal_size_min 0.14
_refine_diff_density_max 0.320
_refine_diff_density_min -0.322
_refine_diff_density_rms 0.052
_refine_ls_extinction_method none
_refine_ls_goodness_of_fit_ref 1.050
_refine_ls_hydrogen_treatment riding
_refine_ls_matrix_type full
_refine_ls_number_parameters 336
_refine_ls_number_reflns 3773
_refine_ls_number_restraints 0
_refine_ls_restrained_S_all 1.050
_refine_ls_R_factor_all 0.0334
_refine_ls_R_factor_gt 0.0269
_refine_ls_shift/su_max 0.000
_refine_ls_shift/su_mean 0.000
_refine_ls_structure_factor_coef Fsqd
_refine_ls_weighting_details 'calc w=1/[\s^2^(Fo^2^)+(0.0511P)^2^+0.0000P] where P=(Fo^2^+2Fc^2^)/3'
_refine_ls_weighting_scheme calc
_refine_ls_wR_factor_gt 0.0723
_refine_ls_wR_factor_ref 0.0749
_reflns_number_gt 3215
_reflns_number_total 3773
_reflns_threshold_expression >2sigma(I)
_cod_data_source_file b605676h.txt
_cod_data_source_block complex6
_cod_depositor_comments
;
The following automatic conversions were performed:
'_symmetry_cell_setting' value 'Monoclinic' changed to 'monoclinic'
according to '/home/saulius/struct/CIF-dictionaries/cif_core.dic'
dictionary named 'cif_core.dic' version 2.4.1 from 2010-06-29.

Automatic conversion script
Id: cif_fix_enum 1527 2010-12-29 10:47:43Z saulius 
;
_cod_original_sg_symbol_H-M I2/a
_cod_database_code 7007456

loop_
_symmetry_equiv_pos_as_xyz
'x, y, z'
'-x+1/2, y, -z'
'x+1/2, y+1/2, z+1/2'
'-x+1, y+1/2, -z+1/2'
'-x, -y, -z'
'x-1/2, -y, z'
'-x+1/2, -y+1/2, -z+1/2'
'x, -y+1/2, z+1/2'

loop_
_atom_site_label
_atom_site_type_symbol
_atom_site_fract_x
_atom_site_fract_y
_atom_site_fract_z
_atom_site_U_iso_or_equiv
_atom_site_adp_type
_atom_site_occupancy
_atom_site_symmetry_multiplicity
_atom_site_calc_flag
_atom_site_refinement_flags
_atom_site_disorder_assembly
_atom_site_disorder_group
Zn1 Zn -0.128937(18) -0.038830(9) 0.208287(17) 0.02013(10) Uani 1 1 d . . .
Cl1 Cl -0.13155(4) 0.042262(19) 0.13561(4) 0.02595(14) Uani 1 1 d . . .
N1 N -0.11686(13) -0.13448(6) 0.27958(12) 0.0203(4) Uani 1 1 d . . .
N2 N 0.00153(13) -0.07266(7) 0.20267(12) 0.0230(4) Uani 1 1 d . . .
N3 N 0.10321(14) -0.13822(8) 0.18990(14) 0.0295(4) Uani 1 1 d . B .
N4 N -0.12590(13) -0.03037(7) 0.34765(13) 0.0236(4) Uani 1 1 d . . .
N5 N -0.10115(14) -0.05568(8) 0.49872(13) 0.0291(4) Uani 1 1 d . . .
N6 N -0.26058(13) -0.07721(6) 0.13629(12) 0.0201(4) Uani 1 1 d . . .
N7 N -0.38526(13) -0.13547(7) 0.11673(13) 0.0228(4) Uani 1 1 d . . .
C1 C -0.05541(16) -0.16447(8) 0.23176(17) 0.0258(5) Uani 1 1 d . . .
H1A H -0.0999 -0.1814 0.1712 0.031 Uiso 1 1 calc R . .
H1B H -0.0168 -0.1934 0.2752 0.031 Uiso 1 1 calc R . .
C2 C 0.01666(16) -0.12549(8) 0.20875(15) 0.0229(5) Uani 1 1 d . . .
C3 C 0.08177(18) -0.05060(9) 0.17958(16) 0.0284(5) Uani 1 1 d . . .
H3 H 0.0908 -0.0132 0.1702 0.034 Uiso 1 1 calc R . .
C4 C 0.14551(19) -0.09009(10) 0.17236(17) 0.0338(6) Uani 1 1 d . . .
H4 H 0.2072 -0.0859 0.1581 0.041 Uiso 1 1 calc R . .
C5 C 0.1424(2) -0.19103(10) 0.1840(2) 0.0445(7) Uani 1 1 d . . .
H5 H 0.2144 -0.1935 0.2083 0.053 Uiso 1 1 calc R A 1
C6A C 0.0981(4) -0.2348(2) 0.1524(4) 0.0537(14) Uani 0.55 1 d P B 1
H6A1 H 0.1232 -0.2574 0.1125 0.064 Uiso 0.55 1 calc PR B 1
H6A2 H 0.0396 -0.2452 0.1684 0.064 Uiso 0.55 1 calc PR B 1
C6B C 0.2083(5) -0.1995(3) 0.1413(5) 0.0536(17) Uani 0.45 1 d P B 2
H6B1 H 0.2049 -0.2314 0.1041 0.064 Uiso 0.45 1 calc PR B 2
H6B2 H 0.2608 -0.1738 0.1468 0.064 Uiso 0.45 1 calc PR B 2
C7 C -0.06693(17) -0.12542(8) 0.38389(15) 0.0267(5) Uani 1 1 d . . .
H7A H 0.0079 -0.1265 0.3992 0.032 Uiso 1 1 calc R . .
H7B H -0.0867 -0.1541 0.4218 0.032 Uiso 1 1 calc R . .
C8 C -0.09893(16) -0.07135(9) 0.41007(15) 0.0241(5) Uani 1 1 d . . .
C9 C -0.14589(17) 0.01276(9) 0.39909(17) 0.0296(5) Uani 1 1 d . . .
H9 H -0.1670 0.0476 0.3730 0.036 Uiso 1 1 calc R . .
C10 C -0.13102(18) -0.00206(10) 0.49118(17) 0.0330(6) Uani 1 1 d . . .
H10 H -0.1393 0.0200 0.5416 0.040 Uiso 1 1 calc R . .
C11 C -0.07314(19) -0.08823(11) 0.58453(17) 0.0400(6) Uani 1 1 d . . .
H11 H -0.0434 -0.1225 0.5820 0.048 Uiso 1 1 calc R . .
C12 C -0.0859(2) -0.07375(13) 0.66580(19) 0.0542(8) Uani 1 1 d . . .
H12A H -0.1154 -0.0397 0.6706 0.065 Uiso 1 1 calc R . .
H12B H -0.0657 -0.0972 0.7204 0.065 Uiso 1 1 calc R . .
C13 C -0.22202(16) -0.15330(8) 0.25513(16) 0.0240(5) Uani 1 1 d . . .
H13A H -0.2468 -0.1475 0.3111 0.029 Uiso 1 1 calc R . .
H13B H -0.2255 -0.1924 0.2404 0.029 Uiso 1 1 calc R . .
C14 C -0.28749(15) -0.12269(8) 0.16856(15) 0.0202(5) Uani 1 1 d . . .
C15 C -0.34389(16) -0.06003(8) 0.05983(15) 0.0231(5) Uani 1 1 d . . .
H15 H -0.3461 -0.0284 0.0222 0.028 Uiso 1 1 calc R . .
C16 C -0.42088(17) -0.09513(8) 0.04725(15) 0.0259(5) Uani 1 1 d . . .
H16 H -0.4866 -0.0929 0.0002 0.031 Uiso 1 1 calc R . .
C17 C -0.44087(18) -0.18107(9) 0.13121(19) 0.0330(6) Uani 1 1 d . . .
H17 H -0.4034 -0.2119 0.1620 0.040 Uiso 1 1 calc R . .
C18 C -0.53904(19) -0.18349(10) 0.1053(2) 0.0452(7) Uani 1 1 d . . .
H18A H -0.5789 -0.1534 0.0744 0.054 Uiso 1 1 calc R . .
H18B H -0.5713 -0.2153 0.1173 0.054 Uiso 1 1 calc R . .
P1 P -0.2500 -0.26121(3) 0.0000 0.0321(2) Uani 1 2 d S . .
F1 F -0.2500 -0.19676(8) 0.0000 0.0575(6) Uani 1 2 d S C .
F2 F -0.2500 -0.32558(8) 0.0000 0.0506(6) Uani 1 2 d S C .
F3A F -0.2572(4) -0.25708(19) -0.1111(4) 0.0543(13) Uani 0.60 1 d P C 1
F4A F -0.1307(4) -0.2572(2) 0.0302(4) 0.0671(15) Uani 0.60 1 d P C 1
F3B F -0.3098(6) -0.2674(3) -0.1143(6) 0.070(3) Uani 0.40 1 d P C 2
F4B F -0.1453(7) -0.2671(3) -0.0210(6) 0.077(3) Uani 0.40 1 d P C 2
P2 P -0.2500 0.15387(3) 0.5000 0.0311(2) Uani 1 2 d S . .
F5 F -0.31171(11) 0.10793(6) 0.42694(11) 0.0469(4) Uani 1 1 d . . .
F6 F -0.16608(12) 0.15276(7) 0.44629(13) 0.0591(5) Uani 1 1 d . . .
F7 F -0.31319(13) 0.19849(6) 0.42699(13) 0.0657(5) Uani 1 1 d . . .

loop_
_atom_site_aniso_label
_atom_site_aniso_U_11
_atom_site_aniso_U_22
_atom_site_aniso_U_33
_atom_site_aniso_U_23
_atom_site_aniso_U_13
_atom_site_aniso_U_12
Zn1 0.02119(16) 0.02008(14) 0.01902(15) 0.00061(9) 0.00631(11) -0.00176(9)
Cl1 0.0282(3) 0.0205(3) 0.0306(3) 0.0026(2) 0.0116(2) -0.0011(2)
N1 0.0195(10) 0.0235(9) 0.0187(9) 0.0013(7) 0.0074(7) 0.0004(7)
N2 0.0220(10) 0.0254(9) 0.0215(10) -0.0003(7) 0.0070(8) -0.0028(7)
N3 0.0245(11) 0.0349(10) 0.0302(11) -0.0041(8) 0.0103(9) 0.0008(8)
N4 0.0227(10) 0.0263(9) 0.0209(10) -0.0024(7) 0.0060(8) -0.0014(7)
N5 0.0242(11) 0.0429(11) 0.0209(10) -0.0038(8) 0.0083(8) -0.0054(8)
N6 0.0218(9) 0.0223(9) 0.0170(9) -0.0003(7) 0.0074(7) -0.0017(7)
N7 0.0214(10) 0.0239(9) 0.0238(10) -0.0045(7) 0.0082(8) -0.0027(7)
C1 0.0260(12) 0.0231(11) 0.0304(13) 0.0014(9) 0.0119(10) 0.0016(8)
C2 0.0185(12) 0.0291(12) 0.0200(11) -0.0006(8) 0.0049(9) 0.0014(8)
C3 0.0277(13) 0.0335(12) 0.0255(12) -0.0019(9) 0.0107(10) -0.0097(9)
C4 0.0261(13) 0.0461(15) 0.0329(14) -0.0063(11) 0.0146(11) -0.0088(11)
C5 0.0370(16) 0.0432(16) 0.0605(19) -0.0057(13) 0.0259(14) 0.0083(12)
C6A 0.057(4) 0.050(3) 0.063(4) -0.008(3) 0.031(3) 0.009(3)
C6B 0.055(4) 0.058(4) 0.058(4) -0.004(3) 0.032(3) 0.023(3)
C7 0.0249(12) 0.0323(12) 0.0219(11) 0.0058(9) 0.0061(9) 0.0020(9)
C8 0.0205(11) 0.0347(12) 0.0165(11) 0.0009(9) 0.0051(9) -0.0039(9)
C9 0.0258(13) 0.0307(12) 0.0322(13) -0.0104(10) 0.0090(10) -0.0038(9)
C10 0.0303(14) 0.0414(14) 0.0286(13) -0.0128(10) 0.0114(11) -0.0082(10)
C11 0.0401(15) 0.0582(16) 0.0197(13) 0.0048(11) 0.0068(11) -0.0076(12)
C12 0.071(2) 0.0672(19) 0.0261(15) -0.0057(13) 0.0186(15) -0.0297(16)
C13 0.0249(12) 0.0224(11) 0.0270(12) 0.0044(8) 0.0115(10) -0.0009(9)
C14 0.0211(12) 0.0202(10) 0.0209(11) -0.0037(8) 0.0092(9) -0.0015(8)
C15 0.0261(12) 0.0253(11) 0.0185(11) 0.0013(8) 0.0080(9) 0.0023(9)
C16 0.0239(12) 0.0316(12) 0.0202(11) -0.0044(9) 0.0043(9) 0.0007(9)
C17 0.0296(14) 0.0226(11) 0.0475(15) -0.0019(10) 0.0133(11) -0.0051(9)
C18 0.0315(16) 0.0326(13) 0.072(2) 0.0017(12) 0.0179(14) -0.0085(11)
P1 0.0408(6) 0.0316(5) 0.0281(5) 0.000 0.0170(4) 0.000
F1 0.1033(19) 0.0312(11) 0.0475(14) 0.000 0.0375(14) 0.000
F2 0.0610(14) 0.0317(11) 0.0552(14) 0.000 0.0132(12) 0.000
F3A 0.102(4) 0.038(2) 0.032(2) -0.0088(14) 0.035(3) 0.001(2)
F4A 0.0410(19) 0.069(3) 0.092(4) -0.007(2) 0.022(3) -0.0066(17)
F3B 0.108(6) 0.040(4) 0.038(3) -0.001(2) -0.012(4) 0.021(4)
F4B 0.074(6) 0.047(3) 0.143(8) 0.001(5) 0.082(7) -0.005(3)
P2 0.0274(5) 0.0250(4) 0.0357(5) 0.000 0.0031(4) 0.000
F5 0.0428(9) 0.0411(8) 0.0482(9) -0.0145(7) 0.0025(7) -0.0032(7)
F6 0.0479(10) 0.0728(12) 0.0631(11) 0.0170(9) 0.0272(9) -0.0030(8)
F7 0.0765(12) 0.0388(9) 0.0653(12) 0.0116(8) 0.0000(9) 0.0228(8)

loop_
_atom_type_symbol
_atom_type_description
_atom_type_scat_dispersion_real
_atom_type_scat_dispersion_imag
_atom_type_scat_source
C C 0.0033 0.0016 'International Tables Vol C Tables 4.2.6.8 and 6.1.1.4'
H H 0.0000 0.0000 'International Tables Vol C Tables 4.2.6.8 and 6.1.1.4'
N N 0.0061 0.0033 'International Tables Vol C Tables 4.2.6.8 and 6.1.1.4'
F F 0.0171 0.0103 'International Tables Vol C Tables 4.2.6.8 and 6.1.1.4'
P P 0.1023 0.0942 'International Tables Vol C Tables 4.2.6.8 and 6.1.1.4'
Cl Cl 0.1484 0.1585 'International Tables Vol C Tables 4.2.6.8 and 6.1.1.4'
Zn Zn 0.2839 1.4301 'International Tables Vol C Tables 4.2.6.8 and 6.1.1.4'

loop_
_geom_angle_atom_site_label_1
_geom_angle_atom_site_label_2
_geom_angle_atom_site_label_3
_geom_angle
_geom_angle_site_symmetry_1
_geom_angle_site_symmetry_3
_geom_angle_publ_flag
N2 Zn1 N4 110.68(7) . . ?
N2 Zn1 N6 117.16(7) . . ?
N4 Zn1 N6 106.85(7) . . ?
N2 Zn1 Cl1 103.21(5) . . ?
N4 Zn1 Cl1 111.56(5) . . ?
N6 Zn1 Cl1 107.36(5) . . ?
C13 N1 C1 114.33(16) . . ?
C13 N1 C7 113.72(18) . . ?
C1 N1 C7 114.45(16) . . ?
C2 N2 C3 106.54(18) . . ?
C2 N2 Zn1 122.14(14) . . ?
C3 N2 Zn1 130.73(14) . . ?
C2 N3 C4 107.07(19) . . ?
C2 N3 C5 127.2(2) . . ?
C4 N3 C5 125.6(2) . . ?
C8 N4 C9 106.34(19) . . ?
C8 N4 Zn1 120.92(15) . . ?
C9 N4 Zn1 132.73(15) . . ?
C8 N5 C10 107.29(18) . . ?
C8 N5 C11 125.8(2) . . ?
C10 N5 C11 126.9(2) . . ?
C14 N6 C15 106.71(17) . . ?
C14 N6 Zn1 121.88(13) . . ?
C15 N6 Zn1 130.59(13) . . ?
C14 N7 C16 107.03(17) . . ?
C14 N7 C17 126.55(18) . . ?
C16 N7 C17 126.41(18) . . ?
N1 C1 C2 108.16(17) . . ?
N1 C1 H1A 110.1 . . ?
C2 C1 H1A 110.1 . . ?
N1 C1 H1B 110.1 . . ?
C2 C1 H1B 110.1 . . ?
H1A C1 H1B 108.4 . . ?
N2 C2 N3 110.43(19) . . ?
N2 C2 C1 123.12(18) . . ?
N3 C2 C1 126.45(19) . . ?
C4 C3 N2 109.6(2) . . ?
C4 C3 H3 125.2 . . ?
N2 C3 H3 125.2 . . ?
C3 C4 N3 106.3(2) . . ?
C3 C4 H4 126.8 . . ?
N3 C4 H4 126.8 . . ?
C6A C5 C6B 91.4(4) . . ?
C6A C5 N3 131.3(3) . . ?
C6B C5 N3 121.7(4) . . ?
C6A C5 H5 114.4 . . ?
C6B C5 H5 48.3 . . ?
N3 C5 H5 114.4 . . ?
C5 C6A H6A1 120.0 . . ?
C5 C6A H6A2 120.0 . . ?
H6A1 C6A H6A2 120.0 . . ?
C5 C6B H6B1 120.0 . . ?
C5 C6B H6B2 120.0 . . ?
H6B1 C6B H6B2 120.0 . . ?
N1 C7 C8 108.59(16) . . ?
N1 C7 H7A 110.0 . . ?
C8 C7 H7A 110.0 . . ?
N1 C7 H7B 110.0 . . ?
C8 C7 H7B 110.0 . . ?
H7A C7 H7B 108.4 . . ?
N4 C8 N5 110.00(19) . . ?
N4 C8 C7 123.3(2) . . ?
N5 C8 C7 126.64(19) . . ?
C10 C9 N4 109.6(2) . . ?
C10 C9 H9 125.2 . . ?
N4 C9 H9 125.2 . . ?
C9 C10 N5 106.7(2) . . ?
C9 C10 H10 126.6 . . ?
N5 C10 H10 126.6 . . ?
C12 C11 N5 124.0(3) . . ?
C12 C11 H11 118.0 . . ?
N5 C11 H11 118.0 . . ?
C11 C12 H12A 120.0 . . ?
C11 C12 H12B 120.0 . . ?
H12A C12 H12B 120.0 . . ?
N1 C13 C14 109.34(17) . . ?
N1 C13 H13A 109.8 . . ?
C14 C13 H13A 109.8 . . ?
N1 C13 H13B 109.8 . . ?
C14 C13 H13B 109.8 . . ?
H13A C13 H13B 108.3 . . ?
N6 C14 N7 110.36(17) . . ?
N6 C14 C13 124.40(18) . . ?
N7 C14 C13 125.07(18) . . ?
C16 C15 N6 109.43(18) . . ?
C16 C15 H15 125.3 . . ?
N6 C15 H15 125.3 . . ?
C15 C16 N7 106.46(18) . . ?
C15 C16 H16 126.8 . . ?
N7 C16 H16 126.8 . . ?
C18 C17 N7 124.5(2) . . ?
C18 C17 H17 117.8 . . ?
N7 C17 H17 117.8 . . ?
C17 C18 H18A 120.0 . . ?
C17 C18 H18B 120.0 . . ?
H18A C18 H18B 120.0 . . ?
F4A P1 F4A 172.8(4) . 2_455 ?
F4A P1 F4B 27.3(3) . . ?
F4A P1 F4B 154.1(4) 2_455 . ?
F4A P1 F4B 154.1(4) . 2_455 ?
F4A P1 F4B 27.3(3) 2_455 2_455 ?
F4B P1 F4B 169.4(6) . 2_455 ?
F4A P1 F3A 89.7(3) . . ?
F4A P1 F3A 89.8(3) 2_455 . ?
F4B P1 F3A 64.6(4) . . ?
F4B P1 F3A 116.1(3) 2_455 . ?
F4A P1 F3A 89.8(3) . 2_455 ?
F4A P1 F3A 89.7(3) 2_455 2_455 ?
F4B P1 F3A 116.1(3) . 2_455 ?
F4B P1 F3A 64.6(4) 2_455 2_455 ?
F3A P1 F3A 172.6(3) . 2_455 ?
F4A P1 F2 93.6(2) . . ?
F4A P1 F2 93.6(2) 2_455 . ?
F4B P1 F2 84.7(3) . . ?
F4B P1 F2 84.7(3) 2_455 . ?
F3A P1 F2 93.69(17) . . ?
F3A P1 F2 93.69(17) 2_455 . ?
F4A P1 F1 86.4(2) . . ?
F4A P1 F1 86.4(2) 2_455 . ?
F4B P1 F1 95.3(3) . . ?
F4B P1 F1 95.3(3) 2_455 . ?
F3A P1 F1 86.31(17) . . ?
F3A P1 F1 86.31(17) 2_455 . ?
F2 P1 F1 180.0 . . ?
F4A P1 F3B 116.2(4) . . ?
F4A P1 F3B 64.6(4) 2_455 . ?
F4B P1 F3B 89.6(4) . . ?
F4B P1 F3B 89.4(4) 2_455 . ?
F3A P1 F3B 27.6(3) . . ?
F3A P1 F3B 154.0(3) 2_455 . ?
F2 P1 F3B 84.5(3) . . ?
F1 P1 F3B 95.5(3) . . ?
F4A P1 F3B 64.6(4) . 2_455 ?
F4A P1 F3B 116.2(4) 2_455 2_455 ?
F4B P1 F3B 89.4(4) . 2_455 ?
F4B P1 F3B 89.6(4) 2_455 2_455 ?
F3A P1 F3B 154.0(3) . 2_455 ?
F3A P1 F3B 27.6(3) 2_455 2_455 ?
F2 P1 F3B 84.5(3) . 2_455 ?
F1 P1 F3B 95.5(3) . 2_455 ?
F3B P1 F3B 169.0(5) . 2_455 ?
F7 P2 F7 91.75(13) 2_456 . ?
F7 P2 F6 91.08(9) 2_456 2_456 ?
F7 P2 F6 90.28(10) . 2_456 ?
F7 P2 F6 90.28(10) 2_456 . ?
F7 P2 F6 91.08(9) . . ?
F6 P2 F6 178.04(14) 2_456 . ?
F7 P2 F5 178.74(9) 2_456 . ?
F7 P2 F5 89.31(8) . . ?
F6 P2 F5 89.58(8) 2_456 . ?
F6 P2 F5 89.03(9) . . ?
F7 P2 F5 89.31(8) 2_456 2_456 ?
F7 P2 F5 178.74(9) . 2_456 ?
F6 P2 F5 89.03(9) 2_456 2_456 ?
F6 P2 F5 89.58(8) . 2_456 ?
F5 P2 F5 89.64(11) . 2_456 ?

loop_
_geom_bond_atom_site_label_1
_geom_bond_atom_site_label_2
_geom_bond_distance
_geom_bond_site_symmetry_2
_geom_bond_publ_flag
Zn1 N2 2.0214(18) . ?
Zn1 N4 2.0227(18) . ?
Zn1 N6 2.0269(16) . ?
Zn1 Cl1 2.2625(5) . ?
N1 C13 1.464(3) . ?
N1 C1 1.464(3) . ?
N1 C7 1.467(3) . ?
N2 C2 1.323(3) . ?
N2 C3 1.376(3) . ?
N3 C2 1.353(3) . ?
N3 C4 1.388(3) . ?
N3 C5 1.429(3) . ?
N4 C8 1.331(3) . ?
N4 C9 1.382(3) . ?
N5 C8 1.355(3) . ?
N5 C10 1.384(3) . ?
N5 C11 1.429(3) . ?
N6 C14 1.319(3) . ?
N6 C15 1.388(3) . ?
N7 C14 1.361(3) . ?
N7 C16 1.393(3) . ?
N7 C17 1.421(3) . ?
C1 C2 1.503(3) . ?
C1 H1A 0.9900 . ?
C1 H1B 0.9900 . ?
C3 C4 1.345(3) . ?
C3 H3 0.9500 . ?
C4 H4 0.9500 . ?
C5 C6A 1.256(6) . ?
C5 C6B 1.278(7) . ?
C5 H5 0.9500 . ?
C6A H6A1 0.9500 . ?
C6A H6A2 0.9500 . ?
C6B H6B1 0.9500 . ?
C6B H6B2 0.9500 . ?
C7 C8 1.497(3) . ?
C7 H7A 0.9900 . ?
C7 H7B 0.9900 . ?
C9 C10 1.338(3) . ?
C9 H9 0.9500 . ?
C10 H10 0.9500 . ?
C11 C12 1.300(4) . ?
C11 H11 0.9500 . ?
C12 H12A 0.9500 . ?
C12 H12B 0.9500 . ?
C13 C14 1.499(3) . ?
C13 H13A 0.9900 . ?
C13 H13B 0.9900 . ?
C15 C16 1.344(3) . ?
C15 H15 0.9500 . ?
C16 H16 0.9500 . ?
C17 C18 1.294(3) . ?
C17 H17 0.9500 . ?
C18 H18A 0.9500 . ?
C18 H18B 0.9500 . ?
P1 F4A 1.574(6) . ?
P1 F4A 1.574(6) 2_455 ?
P1 F4B 1.586(8) . ?
P1 F4B 1.586(8) 2_455 ?
P1 F3A 1.589(5) . ?
P1 F3A 1.589(5) 2_455 ?
P1 F2 1.593(2) . ?
P1 F1 1.595(2) . ?
P1 F3B 1.608(8) . ?
P1 F3B 1.608(8) 2_455 ?
P2 F7 1.5861(15) 2_456 ?
P2 F7 1.5861(15) . ?
P2 F6 1.5980(16) 2_456 ?
P2 F6 1.5980(16) . ?
P2 F5 1.6025(14) . ?
P2 F5 1.6025(14) 2_456 ?

loop_
_geom_torsion_atom_site_label_1
_geom_torsion_atom_site_label_2
_geom_torsion_atom_site_label_3
_geom_torsion_atom_site_label_4
_geom_torsion
_geom_torsion_site_symmetry_1
_geom_torsion_site_symmetry_2
_geom_torsion_site_symmetry_3
_geom_torsion_site_symmetry_4
_geom_torsion_publ_flag
N4 Zn1 N2 C2 82.45(16) . . . . ?
N6 Zn1 N2 C2 -40.37(18) . . . . ?
Cl1 Zn1 N2 C2 -158.07(15) . . . . ?
N4 Zn1 N2 C3 -107.67(18) . . . . ?
N6 Zn1 N2 C3 129.52(17) . . . . ?
Cl1 Zn1 N2 C3 11.81(19) . . . . ?
N2 Zn1 N4 C8 -48.79(17) . . . . ?
N6 Zn1 N4 C8 79.83(17) . . . . ?
Cl1 Zn1 N4 C8 -163.10(14) . . . . ?
N2 Zn1 N4 C9 129.92(19) . . . . ?
N6 Zn1 N4 C9 -101.5(2) . . . . ?
Cl1 Zn1 N4 C9 15.6(2) . . . . ?
N2 Zn1 N6 C14 73.08(18) . . . . ?
N4 Zn1 N6 C14 -51.68(18) . . . . ?
Cl1 Zn1 N6 C14 -171.49(15) . . . . ?
N2 Zn1 N6 C15 -118.74(18) . . . . ?
N4 Zn1 N6 C15 116.51(18) . . . . ?
Cl1 Zn1 N6 C15 -3.30(19) . . . . ?
C13 N1 C1 C2 144.59(17) . . . . ?
C7 N1 C1 C2 -81.7(2) . . . . ?
C3 N2 C2 N3 -0.4(2) . . . . ?
Zn1 N2 C2 N3 171.66(13) . . . . ?
C3 N2 C2 C1 -179.30(19) . . . . ?
Zn1 N2 C2 C1 -7.3(3) . . . . ?
C4 N3 C2 N2 0.9(2) . . . . ?
C5 N3 C2 N2 -176.2(2) . . . . ?
C4 N3 C2 C1 179.8(2) . . . . ?
C5 N3 C2 C1 2.7(4) . . . . ?
N1 C1 C2 N2 -20.8(3) . . . . ?
N1 C1 C2 N3 160.46(19) . . . . ?
C2 N2 C3 C4 -0.4(2) . . . . ?
Zn1 N2 C3 C4 -171.46(15) . . . . ?
N2 C3 C4 N3 0.9(3) . . . . ?
C2 N3 C4 C3 -1.1(2) . . . . ?
C5 N3 C4 C3 176.1(2) . . . . ?
C2 N3 C5 C6A 35.7(6) . . . . ?
C4 N3 C5 C6A -140.9(4) . . . . ?
C2 N3 C5 C6B 161.0(4) . . . . ?
C4 N3 C5 C6B -15.6(5) . . . . ?
C13 N1 C7 C8 -80.9(2) . . . . ?
C1 N1 C7 C8 145.10(18) . . . . ?
C9 N4 C8 N5 0.0(2) . . . . ?
Zn1 N4 C8 N5 179.00(13) . . . . ?
C9 N4 C8 C7 -177.5(2) . . . . ?
Zn1 N4 C8 C7 1.5(3) . . . . ?
C10 N5 C8 N4 -0.1(2) . . . . ?
C11 N5 C8 N4 -177.47(19) . . . . ?
C10 N5 C8 C7 177.4(2) . . . . ?
C11 N5 C8 C7 0.0(4) . . . . ?
N1 C7 C8 N4 -28.2(3) . . . . ?
N1 C7 C8 N5 154.7(2) . . . . ?
C8 N4 C9 C10 0.1(2) . . . . ?
Zn1 N4 C9 C10 -178.78(15) . . . . ?
N4 C9 C10 N5 -0.1(3) . . . . ?
C8 N5 C10 C9 0.1(2) . . . . ?
C11 N5 C10 C9 177.5(2) . . . . ?
C8 N5 C11 C12 -172.8(2) . . . . ?
C10 N5 C11 C12 10.3(4) . . . . ?
C1 N1 C13 C14 -90.7(2) . . . . ?
C7 N1 C13 C14 135.30(18) . . . . ?
C15 N6 C14 N7 -0.6(2) . . . . ?
Zn1 N6 C14 N7 170.09(13) . . . . ?
C15 N6 C14 C13 -176.07(19) . . . . ?
Zn1 N6 C14 C13 -5.4(3) . . . . ?
C16 N7 C14 N6 0.3(2) . . . . ?
C17 N7 C14 N6 -179.2(2) . . . . ?
C16 N7 C14 C13 175.8(2) . . . . ?
C17 N7 C14 C13 -3.7(3) . . . . ?
N1 C13 C14 N6 -16.3(3) . . . . ?
N1 C13 C14 N7 168.87(19) . . . . ?
C14 N6 C15 C16 0.6(2) . . . . ?
Zn1 N6 C15 C16 -168.94(16) . . . . ?
N6 C15 C16 N7 -0.4(2) . . . . ?
C14 N7 C16 C15 0.0(2) . . . . ?
C17 N7 C16 C15 179.5(2) . . . . ?
C14 N7 C17 C18 155.9(3) . . . . ?
C16 N7 C17 C18 -23.5(4) . . . . ?
